data_7160186
loop_
_publ_author_name
'Amire, Niyaz'
'Almagambetova, Kamila M.'
'Turlykul, Assel'
'Taishybay, Aidyn'
'Nuroldayeva, Gulzat'
'Belyaev, Andrey'
'Peshkov, Anatoly A.'
'Utepbergenov, Darkhan'
'Peshkov, Vsevolod A.'

_publ_section_title
;
 Triflic acid-promoted post-Ugi condensation for the assembly of
 2,6-diarylmorpholin-3-ones.
;
_journal_issue 48
_journal_name_full 'Organic &amp; biomolecular chemistry'
_journal_page_first 9379
_journal_page_last 9387
_journal_paper_doi 10.1039/d4ob01270d
_journal_volume 22
_journal_year 2024
_chemical_absolute_configuration syn
_chemical_formula_moiety 'C23 H19 N O2'
_chemical_formula_sum 'C23 H19 N O2'
_chemical_formula_weight 341.39
_space_group_crystal_system monoclinic
_space_group_IT_number 4
_space_group_name_Hall 'P 2yb'
_space_group_name_H-M_alt 'P 1 21 1'
_atom_sites_solution_hydrogens geom
_atom_sites_solution_primary dual
_audit_creation_date 2024-03-05
_audit_creation_method
;
Olex2 1.5
(compiled 2021.07.19 svn.r715e62df for OlexSys, GUI svn.r6380)
;
_audit_update_record
;
2024-07-23 deposited with the CCDC.	2024-10-16 downloaded from the CCDC.
;
_cell_angle_alpha 90
_cell_angle_beta 90.234(2)
_cell_angle_gamma 90
_cell_formula_units_Z 2
_cell_length_a 5.39260(10)
_cell_length_b 9.5816(2)
_cell_length_c 16.9103(4)
_cell_measurement_reflns_used 9514
_cell_measurement_temperature 120.00(10)
_cell_measurement_theta_max 77.8820
_cell_measurement_theta_min 5.2800
_cell_volume 873.74(3)
_computing_cell_refinement 'CrysAlisPro 1.171.43.100a (Rigaku OD, 2023)'
_computing_data_collection 'CrysAlisPro 1.171.43.100a (Rigaku OD, 2023)'
_computing_data_reduction 'CrysAlisPro 1.171.43.100a (Rigaku OD, 2023)'
_computing_molecular_graphics 'Olex2 1.5 (Dolomanov et al., 2009)'
_computing_publication_material 'Olex2 1.5 (Dolomanov et al., 2009)'
_computing_structure_refinement 'SHELXL 2019/3 (Sheldrick, 2015)'
_computing_structure_solution 'SHELXT 2018/2 (Sheldrick, 2018)'
_diffrn_ambient_environment N~2~
_diffrn_ambient_temperature 120.00(10)
_diffrn_detector 'Hybrid Pixel Array Detector'
_diffrn_detector_area_resol_mean 7.41
_diffrn_detector_type 'HyPix-Arc 100'
_diffrn_measured_fraction_theta_full 1.000
_diffrn_measured_fraction_theta_max 0.993
_diffrn_measurement_details
;
List of Runs (angles in degrees, time in seconds):

  # Type    Start    End  Width  t~exp~   \w     \q     \k     \f   Frames
#--------------------------------------------------------------------------
  1  \w     43.00  69.00   0.50    0.10    --  102.07-125.00-150.00   52
  2  \w     65.00 105.00   0.50    0.10    --  102.07 -99.00 -30.00   80
  3  \w     65.00  91.00   0.50    0.10    --  102.07-114.00  59.00   52
  4  \w     81.00 106.00   0.50    0.10    --  102.07 -99.00  90.00   50
  5  \w     78.00 104.00   0.50    0.10    --  102.07 -99.00  60.00   52
  6  \w     35.00  65.00   0.50    0.10    --  102.07 -99.00  90.00   60
  7  \w     15.00  97.00   0.50    0.10    --   52.08-114.00  59.00  164
  8  \w     70.00  99.00   0.50    0.10    --  102.07 -99.00 -60.00   58
  9  \w     92.00 117.00   0.50    0.10    --  107.25 -84.00-145.81   50
 10  \w     43.00  77.00   0.50    0.10    --  107.25 -84.00-145.81   68
 11  \w     42.00  67.00   0.50    0.10    --  107.25 -82.00-171.70   50
 12  \w     42.00  67.00   0.50    0.10    --  107.25 -82.00 -56.58   50
 13  \w     45.00  71.00   0.50    0.10    --  107.25 -81.00 -68.56   52
 14  \w     87.00 112.00   0.50    0.10    --  107.25 -81.00 -68.56   50
 15  \w    106.00 136.00   0.50    0.10    --  107.25 -86.00  25.78   60
 16  \w     94.00 120.00   0.50    0.10    --  107.25 -85.00 156.28   52
 17  \w     54.00  82.00   0.50    0.10    --  107.25 -78.00 121.68   56
 18  \w     39.00  64.00   0.50    0.10    --  107.25 -74.00 106.40   50
 19  \w     96.00 121.00   0.50    0.10    --  107.25 -74.00 106.40   50
 20  \w     41.00  87.00   0.50    0.10    --  107.25 -72.00  77.44   92
 21  \w     41.00  67.00   0.50    0.10    --  107.25 -73.00  -3.73   52
 22  \w     67.00  93.00   0.50    0.10    --  107.25 -69.00-139.77   52
 23  \w     42.00  93.00   0.50    0.10    --  107.25 -71.00-122.77  102
 24  \w     45.00  74.00   0.50    0.10    --  102.07 -57.00 -90.00   58
 25  \w     43.00 120.00   0.50    0.10    --  107.25 -76.00 -36.25  154
 26  \w     92.00 117.00   0.50    0.10    --  107.25 -73.00  -3.73   50
 27  \w     42.00  89.00   0.50    0.10    --  107.25 -68.00 128.76   94
 28  \w     26.00  51.00   0.50    0.10    --  102.07 -38.00  90.00   50
 29  \w     37.00  71.00   0.50    0.10    --  102.07 -57.00  30.00   68
 30  \w    -20.00  13.00   0.50    0.10    --   52.08 -19.00 120.00   66
 31  \w     25.00  50.00   0.50    0.10    --  102.07 -38.00   0.00   50
 32  \w     26.00  51.00   0.50    0.10    --  102.07 -38.00 -60.00   50
 33  \w     28.00  53.00   0.50    0.10    --  102.07 -57.00-150.00   50
 34  \w     26.00  51.00   0.50    0.10    --  102.07 -38.00-180.00   50
 35  \w     46.00  96.00   0.50    0.10    --  107.25  13.00-163.63  100
 36  \w     68.00 114.00   0.50    0.10    --  107.25  19.00 -64.14   92
 37  \w     89.00 174.00   0.50    0.10    --  102.07  38.00 -60.00  170
 38  \w    142.00 174.00   0.50    0.10    --  107.25  17.00 -33.14   64
 39  \w    138.00 163.00   0.50    0.10    --  107.25  19.00 -64.14   50
 40  \w    100.00 126.00   0.50    0.10    --  107.25  17.00 -33.14   52
 41  \w    142.00 176.00   0.50    0.10    --  107.25  15.00  19.69   68
 42  \w     88.00 123.00   0.50    0.10    --  102.07  38.00  90.00   70
 43  \w     63.00  91.00   0.50    0.10    --  107.25  13.00  73.52   56
 44  \w     66.00  95.00   0.50    0.10    --  107.25  15.00  19.69   58
 45  \w    140.00 165.00   0.50    0.10    --  107.25  16.00 115.57   50
 46  \w    113.00 176.00   0.50    0.10    --  107.25  13.00  73.52  126
 47  \w    112.00 137.00   0.50    0.10    --  107.25  13.00-163.63   50
 48  \w     29.00 115.00   0.50    0.10    --   52.08  77.00 120.00  172
 49  \w     80.00 124.00   0.50    0.10    --  102.07 125.00 120.00   88
 50  \w     88.00 123.00   0.50    0.10    --  102.07 114.00 150.00   70
 51  \w    127.00 153.00   0.50    0.10    --  102.07 114.00 150.00   52
 52  \w     -1.00  24.00   0.50    0.10    --  -51.83  19.00 120.00   50
 53  \w     -3.00  25.00   0.50    0.10    --  -51.83  19.00  90.00   56
 54  \w     -2.00  25.00   0.50    0.10    --  -51.83  19.00  60.00   54
 55  \w    -52.00 -22.00   0.50    0.10    --  -87.67  57.00 -60.00   60
 56  \w    -48.00 -14.00   0.50    0.10    --  -87.67  57.00 -90.00   68
 57  \w     -1.00  25.00   0.50    0.10    --  -51.83  19.00 -90.00   52
 58  \w   -101.00 -62.00   0.50    0.10    --  -87.67 114.00 150.00   78
 59  \w    -75.00 -50.00   0.50    0.10    --  -51.83 114.00 150.00   50
 60  \w   -131.00 -81.00   0.50    0.10    --  -87.67-114.00  59.00  100
;
_diffrn_measurement_device 'four-circle diffractometer'
_diffrn_measurement_device_type 'XtaLAB Synergy R, HyPix-Arc 100'
_diffrn_measurement_method '\f and \w scans'
_diffrn_measurement_specimen_support 'MiTeGen micromount'
_diffrn_orient_matrix_type 'CrysAlisPro convention (1999,Acta A55,543-557)'
_diffrn_orient_matrix_UB_11 0.2035890000
_diffrn_orient_matrix_UB_12 -0.1057027000
_diffrn_orient_matrix_UB_13 0.0226388000
_diffrn_orient_matrix_UB_21 0.0853678000
_diffrn_orient_matrix_UB_22 -0.0051162000
_diffrn_orient_matrix_UB_23 -0.0867803000
_diffrn_orient_matrix_UB_31 0.1812460000
_diffrn_orient_matrix_UB_32 0.1210424000
_diffrn_orient_matrix_UB_33 0.0161124000
_diffrn_radiation_monochromator 'multilayer optics'
_diffrn_radiation_probe x-ray
_diffrn_radiation_type 'Cu K\a'
_diffrn_radiation_wavelength 1.54184
_diffrn_reflns_av_R_equivalents 0.0486
_diffrn_reflns_av_unetI/netI 0.0330
_diffrn_reflns_Laue_measured_fraction_full 1.000
_diffrn_reflns_Laue_measured_fraction_max 0.993
_diffrn_reflns_limit_h_max 6
_diffrn_reflns_limit_h_min -6
_diffrn_reflns_limit_k_max 12
_diffrn_reflns_limit_k_min -11
_diffrn_reflns_limit_l_max 21
_diffrn_reflns_limit_l_min -21
_diffrn_reflns_number 13716
_diffrn_reflns_point_group_measured_fraction_full 0.918
_diffrn_reflns_point_group_measured_fraction_max 0.894
_diffrn_reflns_theta_full 67.684
_diffrn_reflns_theta_max 79.255
_diffrn_reflns_theta_min 2.613
_diffrn_source 'Rotating-anode X-ray tube'
_diffrn_source_current 1.4
_diffrn_source_power 0.07
_diffrn_source_type 'PhotonJet R (Cu) X-ray Source'
_diffrn_source_voltage 50.0
_exptl_absorpt_coefficient_mu 0.655
_exptl_absorpt_correction_T_max 1.00000
_exptl_absorpt_correction_T_min 0.57902
_exptl_absorpt_correction_type multi-scan
_exptl_absorpt_process_details
;
CrysAlisPro 1.171.43.100a (Rigaku Oxford Diffraction, 2023)
Empirical absorption correction using spherical harmonics,
implemented in SCALE3 ABSPACK scaling algorithm.
;
_exptl_crystal_colour 'clear colourless'
_exptl_crystal_colour_lustre clear
_exptl_crystal_colour_modifier whiteish
_exptl_crystal_colour_primary colourless
_exptl_crystal_density_diffrn 1.298
_exptl_crystal_description needle
_exptl_crystal_F_000 360
_exptl_crystal_size_max 0.1
_exptl_crystal_size_mid 0.07
_exptl_crystal_size_min 0.06
_refine_diff_density_max 0.183
_refine_diff_density_min -0.183
_refine_diff_density_rms 0.038
_refine_ls_abs_structure_details
;
 Flack x determined using 1280 quotients [(I+)-(I-)]/[(I+)+(I-)]
 (Parsons, Flack and Wagner, Acta Cryst. B69 (2013) 249-259).
;
_refine_ls_abs_structure_Flack -0.04(11)
_refine_ls_extinction_method none
_refine_ls_goodness_of_fit_ref 1.067
_refine_ls_hydrogen_treatment constr
_refine_ls_matrix_type full
_refine_ls_number_parameters 235
_refine_ls_number_reflns 3373
_refine_ls_number_restraints 1
_refine_ls_restrained_S_all 1.066
_refine_ls_R_factor_all 0.0345
_refine_ls_R_factor_gt 0.0329
_refine_ls_shift/su_max 0.000
_refine_ls_shift/su_mean 0.000
_refine_ls_structure_factor_coef Fsqd
_refine_ls_weighting_details 'w=1/[\s^2^(Fo^2^)+(0.0571P)^2^+0.0492P] where P=(Fo^2^+2Fc^2^)/3'
_refine_ls_weighting_scheme calc
_refine_ls_wR_factor_gt 0.0881
_refine_ls_wR_factor_ref 0.0894
_reflns_Friedel_coverage 0.698
_reflns_Friedel_fraction_full 0.824
_reflns_Friedel_fraction_max 0.783
_reflns_number_gt 3221
_reflns_number_total 3373
_reflns_threshold_expression 'I > 2\s(I)'
_cod_data_source_file d4ob01270d2.cif
_cod_data_source_block vp_6a_2_auto
_cod_depositor_comments 'Adding full bibliography for 7160185--7160187.cif.'
_cod_database_code 7160186
_shelx_shelxl_version_number 2019/3
_chemical_oxdiff_formula 'C20 H20 N2 O2'
_chemical_oxdiff_usercomment 'colorless plates, etoac'
_shelx_space_group_comment
;
The symmetry employed for this shelxl refinement is uniquely defined
by the following loop, which should always be used as a source of
symmetry information in preference to the above space-group names.
They are only intended as comments.
;
_shelx_estimated_absorpt_t_max 0.962
_shelx_estimated_absorpt_t_min 0.937
_olex2_refinement_description
;
1. Fixed Uiso
 At 1.2 times of:
  All C(H) groups, All C(H,H) groups
2.a Ternary CH refined with riding coordinates:
 C1(H1)
2.b Secondary CH2 refined with riding coordinates:
 C17(H17A,H17B)
2.c Aromatic/amide H refined with riding coordinates:
 C3(H3), C6(H6), C7(H7), C8(H8), C9(H9), C10(H10), C12(H12), C13(H13),
 C14(H14), C15(H15), C16(H16), C19(H19), C20(H20), C21(H21), C22(H22), C23(H23)
;
_olex2_submission_special_instructions 'No special instructions were received'
_oxdiff_exptl_absorpt_empirical_details
;
Empirical correction (ABSPACK) includes:
- Absorption correction using spherical harmonics
- Frame scaling
;
_oxdiff_exptl_absorpt_empirical_full_max 2.323
_oxdiff_exptl_absorpt_empirical_full_min 0.530

loop_
_space_group_symop_operation_xyz
'x, y, z'
'-x, y+1/2, -z'

loop_
_atom_site_label
_atom_site_type_symbol
_atom_site_fract_x
_atom_site_fract_y
_atom_site_fract_z
_atom_site_U_iso_or_equiv
_atom_site_adp_type
_atom_site_occupancy
_atom_site_site_symmetry_order
_atom_site_calc_flag
_atom_site_refinement_flags_posn
_atom_site_refinement_flags_adp
_atom_site_refinement_flags_occupancy
_atom_site_disorder_assembly
_atom_site_disorder_group
C1 C 0.4452(3) 0.36369(19) 0.78274(11) 0.0226(4) Uani 1 1 d . . . . .
H1 H 0.301912 0.329706 0.750337 0.027 Uiso 1 1 calc R U . . .
C2 C 0.6716(3) 0.3759(2) 0.72830(11) 0.0228(4) Uani 1 1 d . . . . .
C3 C 0.4783(3) 0.5931(2) 0.69190(12) 0.0248(4) Uani 1 1 d . . . . .
H3 H 0.448588 0.658952 0.650964 0.030 Uiso 1 1 calc R U . . .
C4 C 0.3435(3) 0.5983(2) 0.75742(11) 0.0222(4) Uani 1 1 d . . . . .
C5 C 0.1530(3) 0.7023(2) 0.77659(11) 0.0219(4) Uani 1 1 d . . . . .
C6 C 0.1363(3) 0.8264(2) 0.73294(12) 0.0271(4) Uani 1 1 d . . . . .
H6 H 0.252260 0.844239 0.692028 0.032 Uiso 1 1 calc R U . . .
C7 C -0.0474(4) 0.9231(2) 0.74881(13) 0.0295(4) Uani 1 1 d . . . . .
H7 H -0.058762 1.005806 0.718038 0.035 Uiso 1 1 calc R U . . .
C8 C -0.2146(4) 0.9000(2) 0.80928(13) 0.0293(4) Uani 1 1 d . . . . .
H8 H -0.339532 0.967035 0.820358 0.035 Uiso 1 1 calc R U . . .
C9 C -0.1990(3) 0.7786(2) 0.85357(12) 0.0292(4) Uani 1 1 d . . . . .
H9 H -0.312686 0.762734 0.895378 0.035 Uiso 1 1 calc R U . . .
C10 C -0.0171(3) 0.6800(2) 0.83698(12) 0.0251(4) Uani 1 1 d . . . . .
H10 H -0.008932 0.596478 0.867169 0.030 Uiso 1 1 calc R U . . .
C11 C 0.4800(3) 0.2655(2) 0.85079(11) 0.0237(4) Uani 1 1 d . . . . .
C12 C 0.6827(3) 0.2786(2) 0.90165(12) 0.0281(4) Uani 1 1 d . . . . .
H12 H 0.805063 0.347707 0.891743 0.034 Uiso 1 1 calc R U . . .
C13 C 0.7064(4) 0.1916(2) 0.96647(12) 0.0332(5) Uani 1 1 d . . . . .
H13 H 0.844843 0.201339 1.000955 0.040 Uiso 1 1 calc R U . . .
C14 C 0.5296(4) 0.0902(3) 0.98141(13) 0.0353(5) Uani 1 1 d . . . . .
H14 H 0.546431 0.030530 1.025976 0.042 Uiso 1 1 calc R U . . .
C15 C 0.3283(4) 0.0763(2) 0.93108(14) 0.0349(5) Uani 1 1 d . . . . .
H15 H 0.207438 0.006343 0.940847 0.042 Uiso 1 1 calc R U . . .
C16 C 0.3021(3) 0.1642(2) 0.86642(13) 0.0288(4) Uani 1 1 d . . . . .
H16 H 0.161962 0.155122 0.832610 0.035 Uiso 1 1 calc R U . . .
C17 C 0.8533(3) 0.5155(2) 0.62106(11) 0.0284(4) Uani 1 1 d . . . . .
H17A H 0.970274 0.435913 0.620879 0.034 Uiso 1 1 calc R U . . .
H17B H 0.948552 0.600539 0.634806 0.034 Uiso 1 1 calc R U . . .
C18 C 0.7451(3) 0.5326(2) 0.53906(11) 0.0258(4) Uani 1 1 d . . . . .
C19 C 0.8572(4) 0.6237(2) 0.48615(12) 0.0289(4) Uani 1 1 d . . . . .
H19 H 0.998017 0.676192 0.502321 0.035 Uiso 1 1 calc R U . . .
C20 C 0.7650(4) 0.6385(2) 0.40986(13) 0.0345(5) Uani 1 1 d . . . . .
H20 H 0.845518 0.699183 0.373720 0.041 Uiso 1 1 calc R U . . .
C21 C 0.5567(4) 0.5653(2) 0.38618(13) 0.0346(5) Uani 1 1 d . . . . .
H21 H 0.491052 0.577544 0.334423 0.042 Uiso 1 1 calc R U . . .
C22 C 0.4439(4) 0.4737(3) 0.43848(13) 0.0344(5) Uani 1 1 d . . . . .
H22 H 0.301538 0.422558 0.422352 0.041 Uiso 1 1 calc R U . . .
C23 C 0.5385(4) 0.4568(2) 0.51412(12) 0.0311(4) Uani 1 1 d . . . . .
H23 H 0.461869 0.392853 0.549350 0.037 Uiso 1 1 calc R U . . .
N1 N 0.6647(3) 0.49150(18) 0.68202(9) 0.0249(3) Uani 1 1 d . . . . .
O1 O 0.3804(2) 0.49826(14) 0.81513(8) 0.0243(3) Uani 1 1 d . . . . .
O2 O 0.8354(2) 0.28768(16) 0.72513(8) 0.0300(3) Uani 1 1 d . . . . .

loop_
_atom_site_aniso_label
_atom_site_aniso_U_11
_atom_site_aniso_U_22
_atom_site_aniso_U_33
_atom_site_aniso_U_23
_atom_site_aniso_U_13
_atom_site_aniso_U_12
C1 0.0226(8) 0.0198(9) 0.0254(9) -0.0026(7) -0.0017(7) 0.0028(7)
C2 0.0229(8) 0.0249(10) 0.0206(8) -0.0024(7) -0.0034(6) 0.0030(7)
C3 0.0249(8) 0.0227(9) 0.0268(9) 0.0012(7) -0.0030(7) 0.0032(7)
C4 0.0227(8) 0.0198(9) 0.0240(9) -0.0004(7) -0.0042(7) 0.0016(7)
C5 0.0222(8) 0.0196(9) 0.0240(8) -0.0039(7) -0.0045(6) 0.0013(7)
C6 0.0292(9) 0.0248(10) 0.0272(9) 0.0013(8) 0.0023(7) 0.0034(7)
C7 0.0340(10) 0.0221(10) 0.0324(10) 0.0027(7) -0.0041(8) 0.0042(8)
C8 0.0269(9) 0.0245(10) 0.0364(10) -0.0041(8) -0.0017(8) 0.0072(7)
C9 0.0274(9) 0.0297(11) 0.0306(10) -0.0006(8) 0.0038(7) 0.0024(8)
C10 0.0271(8) 0.0212(9) 0.0270(9) 0.0003(7) -0.0017(7) 0.0023(7)
C11 0.0257(8) 0.0206(9) 0.0248(9) -0.0006(7) 0.0028(7) 0.0058(7)
C12 0.0295(9) 0.0267(10) 0.0280(9) -0.0002(8) -0.0019(7) 0.0034(8)
C13 0.0366(10) 0.0359(12) 0.0271(10) 0.0012(8) -0.0017(8) 0.0099(9)
C14 0.0440(11) 0.0334(12) 0.0286(10) 0.0093(8) 0.0095(8) 0.0120(9)
C15 0.0354(10) 0.0278(11) 0.0417(12) 0.0062(9) 0.0106(8) 0.0030(9)
C16 0.0255(9) 0.0273(10) 0.0337(10) 0.0003(8) 0.0021(7) 0.0030(8)
C17 0.0222(8) 0.0353(11) 0.0277(9) 0.0034(8) 0.0017(7) 0.0005(8)
C18 0.0232(8) 0.0270(10) 0.0271(9) -0.0001(8) 0.0017(7) 0.0047(7)
C19 0.0282(9) 0.0248(10) 0.0336(10) -0.0006(8) 0.0044(8) -0.0007(7)
C20 0.0460(11) 0.0281(12) 0.0294(10) 0.0046(8) 0.0094(8) 0.0045(9)
C21 0.0422(11) 0.0360(12) 0.0257(10) -0.0011(8) -0.0021(8) 0.0099(9)
C22 0.0318(9) 0.0404(12) 0.0309(10) -0.0061(9) -0.0015(8) -0.0006(9)
C23 0.0298(9) 0.0344(11) 0.0290(10) 0.0016(8) 0.0023(7) -0.0053(8)
N1 0.0226(7) 0.0282(9) 0.0240(7) 0.0009(6) 0.0010(6) 0.0045(6)
O1 0.0295(6) 0.0207(7) 0.0226(6) -0.0004(5) 0.0002(5) 0.0055(5)
O2 0.0302(6) 0.0292(8) 0.0307(7) 0.0005(6) 0.0009(5) 0.0091(6)

loop_
_atom_type_symbol
_atom_type_description
_atom_type_scat_dispersion_real
_atom_type_scat_dispersion_imag
_atom_type_scat_source
C C 0.0181 0.0091 'International Tables Vol C Tables 4.2.6.8 and 6.1.1.4'
H H 0.0000 0.0000 'International Tables Vol C Tables 4.2.6.8 and 6.1.1.4'
N N 0.0311 0.0180 'International Tables Vol C Tables 4.2.6.8 and 6.1.1.4'
O O 0.0492 0.0322 'International Tables Vol C Tables 4.2.6.8 and 6.1.1.4'

loop_
_geom_angle_atom_site_label_1
_geom_angle_atom_site_label_2
_geom_angle_atom_site_label_3
_geom_angle
_geom_angle_site_symmetry_1
_geom_angle_site_symmetry_3
_geom_angle_publ_flag
C2 C1 H1 108.1 . . ?
C11 C1 H1 108.1 . . ?
C11 C1 C2 114.26(15) . . ?
O1 C1 H1 108.1 . . ?
O1 C1 C2 110.70(15) . . ?
O1 C1 C11 107.40(15) . . ?
N1 C2 C1 112.80(15) . . ?
O2 C2 C1 123.30(18) . . ?
O2 C2 N1 123.84(18) . . ?
C4 C3 H3 119.4 . . ?
C4 C3 N1 121.20(17) . . ?
N1 C3 H3 119.4 . . ?
C3 C4 C5 126.56(17) . . ?
C3 C4 O1 119.00(16) . . ?
O1 C4 C5 114.45(15) . . ?
C6 C5 C4 120.19(17) . . ?
C10 C5 C4 121.40(18) . . ?
C10 C5 C6 118.39(17) . . ?
C5 C6 H6 119.7 . . ?
C7 C6 C5 120.69(18) . . ?
C7 C6 H6 119.7 . . ?
C6 C7 H7 119.8 . . ?
C6 C7 C8 120.37(19) . . ?
C8 C7 H7 119.8 . . ?
C7 C8 H8 120.2 . . ?
C7 C8 C9 119.68(18) . . ?
C9 C8 H8 120.2 . . ?
C8 C9 H9 119.9 . . ?
C8 C9 C10 120.16(18) . . ?
C10 C9 H9 119.9 . . ?
C5 C10 H10 119.7 . . ?
C9 C10 C5 120.70(19) . . ?
C9 C10 H10 119.7 . . ?
C12 C11 C1 120.87(18) . . ?
C16 C11 C1 120.02(16) . . ?
C16 C11 C12 119.03(18) . . ?
C11 C12 H12 119.8 . . ?
C13 C12 C11 120.3(2) . . ?
C13 C12 H12 119.8 . . ?
C12 C13 H13 119.8 . . ?
C12 C13 C14 120.39(19) . . ?
C14 C13 H13 119.8 . . ?
C13 C14 H14 120.2 . . ?
C15 C14 C13 119.6(2) . . ?
C15 C14 H14 120.2 . . ?
C14 C15 H15 119.9 . . ?
C14 C15 C16 120.3(2) . . ?
C16 C15 H15 119.9 . . ?
C11 C16 H16 119.8 . . ?
C15 C16 C11 120.39(18) . . ?
C15 C16 H16 119.8 . . ?
H17A C17 H17B 107.7 . . ?
C18 C17 H17A 108.9 . . ?
C18 C17 H17B 108.9 . . ?
N1 C17 H17A 108.9 . . ?
N1 C17 H17B 108.9 . . ?
N1 C17 C18 113.26(15) . . ?
C19 C18 C17 119.43(17) . . ?
C19 C18 C23 118.80(18) . . ?
C23 C18 C17 121.75(18) . . ?
C18 C19 H19 119.8 . . ?
C20 C19 C18 120.48(19) . . ?
C20 C19 H19 119.8 . . ?
C19 C20 H20 119.8 . . ?
C21 C20 C19 120.3(2) . . ?
C21 C20 H20 119.8 . . ?
C20 C21 H21 120.2 . . ?
C20 C21 C22 119.6(2) . . ?
C22 C21 H21 120.2 . . ?
C21 C22 H22 119.9 . . ?
C23 C22 C21 120.2(2) . . ?
C23 C22 H22 119.9 . . ?
C18 C23 H23 119.7 . . ?
C22 C23 C18 120.6(2) . . ?
C22 C23 H23 119.7 . . ?
C2 N1 C3 120.90(16) . . ?
C2 N1 C17 121.00(16) . . ?
C3 N1 C17 118.09(16) . . ?
C4 O1 C1 112.71(14) . . ?

loop_
_geom_bond_atom_site_label_1
_geom_bond_atom_site_label_2
_geom_bond_distance
_geom_bond_site_symmetry_2
_geom_bond_publ_flag
C1 H1 1.0000 . ?
C1 C2 1.537(3) . ?
C1 C11 1.497(3) . ?
C1 O1 1.444(2) . ?
C2 N1 1.357(3) . ?
C2 O2 1.224(2) . ?
C3 H3 0.9500 . ?
C3 C4 1.329(3) . ?
C3 N1 1.409(2) . ?
C4 C5 1.468(2) . ?
C4 O1 1.382(2) . ?
C5 C6 1.402(3) . ?
C5 C10 1.392(3) . ?
C6 H6 0.9500 . ?
C6 C7 1.383(3) . ?
C7 H7 0.9500 . ?
C7 C8 1.384(3) . ?
C8 H8 0.9500 . ?
C8 C9 1.386(3) . ?
C9 H9 0.9500 . ?
C9 C10 1.392(3) . ?
C10 H10 0.9500 . ?
C11 C12 1.394(3) . ?
C11 C16 1.391(3) . ?
C12 H12 0.9500 . ?
C12 C13 1.383(3) . ?
C13 H13 0.9500 . ?
C13 C14 1.385(3) . ?
C14 H14 0.9500 . ?
C14 C15 1.383(3) . ?
C15 H15 0.9500 . ?
C15 C16 1.387(3) . ?
C16 H16 0.9500 . ?
C17 H17A 0.9900 . ?
C17 H17B 0.9900 . ?
C17 C18 1.511(3) . ?
C17 N1 1.469(2) . ?
C18 C19 1.390(3) . ?
C18 C23 1.394(3) . ?
C19 H19 0.9500 . ?
C19 C20 1.388(3) . ?
C20 H20 0.9500 . ?
C20 C21 1.382(3) . ?
C21 H21 0.9500 . ?
C21 C22 1.388(3) . ?
C22 H22 0.9500 . ?
C22 C23 1.385(3) . ?
C23 H23 0.9500 . ?

loop_
_geom_torsion_atom_site_label_1
_geom_torsion_atom_site_label_2
_geom_torsion_atom_site_label_3
_geom_torsion_atom_site_label_4
_geom_torsion
_geom_torsion_site_symmetry_1
_geom_torsion_site_symmetry_2
_geom_torsion_site_symmetry_3
_geom_torsion_site_symmetry_4
_geom_torsion_publ_flag
C1 C2 N1 C3 6.4(2) . . . . ?
C1 C2 N1 C17 -174.63(15) . . . . ?
C1 C11 C12 C13 176.90(18) . . . . ?
C1 C11 C16 C15 -177.56(19) . . . . ?
C2 C1 C11 C12 53.0(2) . . . . ?
C2 C1 C11 C16 -130.40(18) . . . . ?
C2 C1 O1 C4 54.60(18) . . . . ?
C3 C4 C5 C6 -14.5(3) . . . . ?
C3 C4 C5 C10 164.29(19) . . . . ?
C3 C4 O1 C1 -33.7(2) . . . . ?
C4 C3 N1 C2 17.0(3) . . . . ?
C4 C3 N1 C17 -162.06(17) . . . . ?
C4 C5 C6 C7 177.90(17) . . . . ?
C4 C5 C10 C9 -178.96(17) . . . . ?
C5 C4 O1 C1 146.54(15) . . . . ?
C5 C6 C7 C8 1.3(3) . . . . ?
C6 C5 C10 C9 -0.1(3) . . . . ?
C6 C7 C8 C9 -0.6(3) . . . . ?
C7 C8 C9 C10 -0.5(3) . . . . ?
C8 C9 C10 C5 0.8(3) . . . . ?
C10 C5 C6 C7 -1.0(3) . . . . ?
C11 C1 C2 N1 -162.15(15) . . . . ?
C11 C1 C2 O2 20.5(3) . . . . ?
C11 C1 O1 C4 179.97(14) . . . . ?
C11 C12 C13 C14 0.2(3) . . . . ?
C12 C11 C16 C15 -0.9(3) . . . . ?
C12 C13 C14 C15 0.0(3) . . . . ?
C13 C14 C15 C16 -0.6(3) . . . . ?
C14 C15 C16 C11 1.1(3) . . . . ?
C16 C11 C12 C13 0.3(3) . . . . ?
C17 C18 C19 C20 178.34(19) . . . . ?
C17 C18 C23 C22 -179.6(2) . . . . ?
C18 C17 N1 C2 122.58(19) . . . . ?
C18 C17 N1 C3 -58.4(2) . . . . ?
C18 C19 C20 C21 1.6(3) . . . . ?
C19 C18 C23 C22 -1.2(3) . . . . ?
C19 C20 C21 C22 -1.8(3) . . . . ?
C20 C21 C22 C23 0.5(3) . . . . ?
C21 C22 C23 C18 1.0(3) . . . . ?
C23 C18 C19 C20 -0.1(3) . . . . ?
N1 C3 C4 C5 176.87(17) . . . . ?
N1 C3 C4 O1 -2.9(3) . . . . ?
N1 C17 C18 C19 145.61(19) . . . . ?
N1 C17 C18 C23 -36.0(3) . . . . ?
O1 C1 C2 N1 -40.8(2) . . . . ?
O1 C1 C2 O2 141.87(18) . . . . ?
O1 C1 C11 C12 -70.2(2) . . . . ?
O1 C1 C11 C16 106.40(19) . . . . ?
O1 C4 C5 C6 165.21(16) . . . . ?
O1 C4 C5 C10 -16.0(2) . . . . ?
O2 C2 N1 C3 -176.28(17) . . . . ?
O2 C2 N1 C17 2.7(3) . . . . ?
